data_7211717
loop_
_publ_author_name
'Cauliez, Pascal'
'Polo, Victor'
'Roisnel, Thierry'
'Llusar, Rosa'
'Fourmigu\'e, Marc'

_publ_section_title
;
 The thiocyanate anion as a polydentate halogen bond acceptor
;
_journal_issue 2
_journal_name_full CrystEngComm
_journal_page_first 558
_journal_paper_doi 10.1039/b913559f
_journal_volume 12
_journal_year 2010
_chemical_compound_source 'synthesis as described'
_chemical_formula_moiety '5(C6 F4 I2), 2(C S N), 2(C8 N H20)'
_chemical_formula_sum 'C48 H40 F20 I10 N4 S2'
_chemical_formula_weight 2385.96
_chemical_name_systematic
;
Bis(tetraethylammonium thiocyanate), 1,4-diiodotetrafluorobenzene
;
_space_group_IT_number 13
_symmetry_cell_setting monoclinic
_symmetry_Int_Tables_number 13
_symmetry_space_group_name_Hall '-P 2ya'
_symmetry_space_group_name_H-M 'P 1 2/a 1'
_atom_sites_solution_hydrogens geom
_atom_sites_solution_primary direct
_atom_sites_solution_secondary difmap
_audit_conform_dict_location ftp://ftp.iucr.org/pub/cif_core.dic
_audit_conform_dict_name cif_core.dic
_audit_conform_dict_version 2.3
_audit_creation_date 2007-12-19T18:36:19-00:00
_audit_creation_method 'WinGX routine CIF_UPDATE'
_cell_angle_alpha 90
_cell_angle_beta 91.847(3)
_cell_angle_gamma 90
_cell_formula_units_Z 4
_cell_length_a 16.4673(12)
_cell_length_b 16.4260(14)
_cell_length_c 24.711(2)
_cell_measurement_reflns_used 9025
_cell_measurement_temperature 100(2)
_cell_measurement_theta_max 27.47
_cell_measurement_theta_min 2.38
_cell_measurement_wavelength 0.71073
_cell_volume 6680.7(9)
_computing_cell_refinement 'Bruker SMART, 2006'
_computing_data_collection 'Bruker SMART, 2006'
_computing_data_reduction 'Bruker SAINT, 2006'
_computing_molecular_graphics 'Ortep-3 for Windows (Farrugia, 1997)'
_computing_publication_material 'WinGX publication routines (Farrugia, 1999)'
_computing_structure_refinement 'SHELXL-97 (Sheldrick, 1997)'
_computing_structure_solution 'SIR97 (Altomare et al., 1999)'
_diffrn_ambient_temperature 100(2)
_diffrn_detector 'CCD plate'
_diffrn_measured_fraction_theta_full 0.984
_diffrn_measured_fraction_theta_max 0.973
_diffrn_measurement_device_type 'APEXII, Bruker-AXS'
_diffrn_measurement_method 'CCD rotation images, thin slices'
_diffrn_radiation_monochromator graphite
_diffrn_radiation_probe x-ray
_diffrn_radiation_type MoK\a
_diffrn_radiation_wavelength 0.71073
_diffrn_reflns_av_R_equivalents 0.0466
_diffrn_reflns_av_unetI/netI 0.0417
_diffrn_reflns_limit_h_max 12
_diffrn_reflns_limit_h_min -21
_diffrn_reflns_limit_k_max 21
_diffrn_reflns_limit_k_min -21
_diffrn_reflns_limit_l_max 26
_diffrn_reflns_limit_l_min -32
_diffrn_reflns_number 67743
_diffrn_reflns_theta_full 25
_diffrn_reflns_theta_max 27.48
_diffrn_reflns_theta_min 3.44
_exptl_absorpt_coefficient_mu 4.793
_exptl_absorpt_correction_T_max 0.443
_exptl_absorpt_correction_T_min 0.140
_exptl_absorpt_correction_type multi-scan
_exptl_absorpt_process_details
;
[Sheldrick, G.M. (2002). SADABS Bruker AXS Inc., Madison, Wisconsin, USA]
;
_exptl_crystal_colour colourless
_exptl_crystal_density_diffrn 2.372
_exptl_crystal_density_method 'not measured'
_exptl_crystal_description prism
_exptl_crystal_F_000 4392
_exptl_crystal_size_max 0.41
_exptl_crystal_size_mid 0.24
_exptl_crystal_size_min 0.17
_refine_diff_density_max 3.593
_refine_diff_density_min -1.631
_refine_diff_density_rms 0.263
_refine_ls_extinction_method none
_refine_ls_goodness_of_fit_ref 1.216
_refine_ls_hydrogen_treatment constr
_refine_ls_matrix_type full
_refine_ls_number_parameters 757
_refine_ls_number_reflns 14927
_refine_ls_number_restraints 0
_refine_ls_restrained_S_all 1.216
_refine_ls_R_factor_all 0.0763
_refine_ls_R_factor_gt 0.0629
_refine_ls_shift/su_max 0.001
_refine_ls_shift/su_mean 0
_refine_ls_structure_factor_coef Fsqd
_refine_ls_weighting_details 'calc w=1/[\s^2^(Fo^2^)+(0.0000P)^2^+274.2773P] where P=(Fo^2^+2Fc^2^)/3'
_refine_ls_weighting_scheme calc
_refine_ls_wR_factor_gt 0.1496
_refine_ls_wR_factor_ref 0.1542
_reflns_number_gt 12218
_reflns_number_total 14927
_reflns_threshold_expression >2sigma(I)
_cod_data_source_file b913559f.txt
_cod_data_source_block job3
_cod_original_sg_symbol_H-M 'P 2/a'
_cod_database_code 7211717

loop_
_symmetry_equiv_pos_as_xyz
'x, y, z'
'-x+1/2, y, -z'
'-x, -y, -z'
'x-1/2, -y, z'

loop_
_atom_site_label
_atom_site_type_symbol
_atom_site_fract_x
_atom_site_fract_y
_atom_site_fract_z
_atom_site_U_iso_or_equiv
_atom_site_adp_type
_atom_site_occupancy
_atom_site_symmetry_multiplicity
_atom_site_calc_flag
_atom_site_refinement_flags
I1 I 0.52310(5) 0.07624(5) 0.62350(3) 0.02044(17) Uani 1 1 d .
C1 C 0.5208(8) 0.0956(7) 0.5403(4) 0.019(2) Uani 1 1 d .
C2 C 0.5905(8) 0.1022(8) 0.5120(5) 0.023(3) Uani 1 1 d .
F2 F 0.6633(5) 0.0927(5) 0.5371(3) 0.0314(18) Uani 1 1 d .
C3 C 0.5887(7) 0.1225(7) 0.4569(5) 0.020(2) Uani 1 1 d .
F3 F 0.6596(5) 0.1295(5) 0.4320(3) 0.0299(17) Uani 1 1 d .
C4 C 0.5165(9) 0.1343(7) 0.4299(5) 0.026(3) Uani 1 1 d .
I4 I 0.51150(5) 0.16917(5) 0.34713(3) 0.02266(17) Uani 1 1 d .
C5 C 0.4463(8) 0.1263(7) 0.4576(5) 0.023(3) Uani 1 1 d .
F5 F 0.3729(5) 0.1377(5) 0.4322(3) 0.0284(17) Uani 1 1 d .
C6 C 0.4476(7) 0.1071(7) 0.5120(5) 0.020(2) Uani 1 1 d .
F6 F 0.3760(4) 0.0989(5) 0.5367(3) 0.0282(17) Uani 1 1 d .
C11 C 0.4817(7) 0.4021(7) 0.0360(4) 0.016(2) Uani 1 1 d .
I11 I 0.48915(5) 0.42144(5) 0.11963(3) 0.01847(16) Uani 1 1 d .
C12 C 0.5522(7) 0.3909(7) 0.0085(5) 0.020(2) Uani 1 1 d .
F12 F 0.6256(4) 0.3959(5) 0.0335(3) 0.0269(16) Uani 1 1 d .
C13 C 0.5477(8) 0.3727(7) -0.0466(5) 0.021(2) Uani 1 1 d .
F13 F 0.6201(4) 0.3623(5) -0.0711(3) 0.0276(17) Uani 1 1 d .
C14 C 0.4771(8) 0.3656(7) -0.0752(4) 0.020(3) Uani 1 1 d .
I14 I 0.47685(5) 0.33457(5) -0.15764(3) 0.02110(17) Uani 1 1 d .
C15 C 0.4064(7) 0.3783(7) -0.0480(5) 0.018(2) Uani 1 1 d .
F15 F 0.3327(5) 0.3730(5) -0.0733(3) 0.0291(17) Uani 1 1 d .
C16 C 0.4088(7) 0.3962(7) 0.0071(5) 0.019(2) Uani 1 1 d .
F17 F 0.3386(5) 0.4070(5) 0.0322(3) 0.0289(17) Uani 1 1 d .
C21 C 0.5013(8) 0.4833(7) 0.4442(5) 0.021(2) Uani 1 1 d .
I21 I 0.50595(5) 0.45028(5) 0.36220(3) 0.01981(16) Uani 1 1 d .
C22 C 0.4291(7) 0.4882(7) 0.4705(5) 0.019(2) Uani 1 1 d .
F22 F 0.3585(4) 0.4775(4) 0.4431(3) 0.0235(15) Uani 1 1 d .
C26 C 0.5727(7) 0.4949(7) 0.4746(5) 0.017(2) Uani 1 1 d .
F26 F 0.6457(4) 0.4894(5) 0.4517(3) 0.0255(16) Uani 1 1 d .
C31 C 0.3015(7) 0.3005(7) 0.5469(5) 0.018(2) Uani 1 1 d .
I31 I 0.37717(5) 0.29378(5) 0.61626(3) 0.02179(17) Uani 1 1 d .
C32 C 0.3337(7) 0.3018(7) 0.4951(5) 0.019(2) Uani 1 1 d .
F32 F 0.4142(4) 0.3018(5) 0.4894(3) 0.0269(16) Uani 1 1 d .
C36 C 0.2168(7) 0.3020(7) 0.5510(5) 0.018(2) Uani 1 1 d .
F36 F 0.1833(4) 0.3017(5) 0.5994(3) 0.0257(16) Uani 1 1 d .
C41 C 0.4953(8) 0.9810(7) 0.0555(5) 0.018(2) Uani 1 1 d .
I41 I 0.48919(5) 0.94658(5) 0.13679(3) 0.02310(17) Uani 1 1 d .
F41 F 0.6404(4) 0.9819(5) 0.0596(3) 0.0271(16) Uani 1 1 d .
C42 C 0.5704(7) 0.9906(7) 0.0320(4) 0.017(2) Uani 1 1 d .
C46 C 0.4268(7) 0.9905(7) 0.0235(5) 0.019(2) Uani 1 1 d .
F46 F 0.3529(4) 0.9824(5) 0.0445(3) 0.0266(16) Uani 1 1 d .
C51 C 0.7979(8) 0.1985(7) 0.9545(5) 0.022(3) Uani 1 1 d .
I51 I 0.87270(5) 0.20391(5) 0.88658(3) 0.02454(18) Uani 1 1 d .
C52 C 0.7147(8) 0.1974(7) 0.9484(6) 0.025(3) Uani 1 1 d .
F52 F 0.6800(5) 0.1984(5) 0.8992(3) 0.0316(18) Uani 1 1 d .
C56 C 0.8333(7) 0.1990(7) 1.0062(6) 0.023(3) Uani 1 1 d .
F56 F 0.9137(4) 0.1978(5) 1.0149(3) 0.0309(18) Uani 1 1 d .
C61 C 0.3008(7) 0.1927(7) 0.0461(5) 0.018(2) Uani 1 1 d .
I2 I 0.37958(5) 0.19849(5) 0.11492(3) 0.02223(17) Uani 1 1 d .
C62 C 0.3319(7) 0.1927(7) -0.0056(5) 0.021(2) Uani 1 1 d .
F62 F 0.4136(4) 0.1933(4) -0.0119(3) 0.0234(15) Uani 1 1 d .
C66 C 0.2175(8) 0.1922(8) 0.0503(5) 0.024(3) Uani 1 1 d .
F66 F 0.1846(4) 0.1931(5) 0.0994(3) 0.0269(16) Uani 1 1 d .
C71 C 0.8006(7) 0.3090(7) 0.4556(5) 0.019(2) Uani 1 1 d .
I71 I 0.87839(5) 0.30206(5) 0.38988(3) 0.02210(17) Uani 1 1 d .
C72 C 0.7179(8) 0.3090(7) 0.4484(5) 0.022(3) Uani 1 1 d .
F72 F 0.6851(5) 0.3093(5) 0.3978(3) 0.0288(17) Uani 1 1 d .
C76 C 0.8319(7) 0.3096(7) 0.5088(5) 0.021(2) Uani 1 1 d .
F76 F 0.9134(4) 0.3089(5) 0.5184(3) 0.0262(16) Uani 1 1 d .
S81 S 0.5091(2) 0.2162(2) 0.22096(12) 0.0257(7) Uani 1 1 d .
C81 C 0.5157(7) 0.3152(8) 0.2371(5) 0.022(3) Uani 1 1 d .
N82 N 0.5200(7) 0.3830(7) 0.2468(4) 0.024(2) Uani 1 1 d .
S91 S 0.50708(19) 0.2854(2) 0.71886(12) 0.0218(6) Uani 1 1 d .
C91 C 0.5243(7) 0.1892(8) 0.7375(5) 0.021(2) Uani 1 1 d .
N92 N 0.5366(7) 0.1217(7) 0.7499(4) 0.029(3) Uani 1 1 d .
N101 N 0.2595(6) 0.5134(6) 0.2374(4) 0.018(2) Uani 1 1 d .
C101 C 0.3223(7) 0.4461(8) 0.2324(5) 0.022(3) Uani 1 1 d .
H10A H 0.3547 0.4573 0.2002 0.027 Uiso 1 1 calc R
H10B H 0.3597 0.4484 0.2646 0.027 Uiso 1 1 calc R
C102 C 0.2884(10) 0.3606(9) 0.2276(7) 0.040(4) Uani 1 1 d .
H10C H 0.3331 0.3218 0.2245 0.061 Uiso 1 1 calc R
H10D H 0.2523 0.3569 0.1954 0.061 Uiso 1 1 calc R
H10E H 0.2577 0.3478 0.2599 0.061 Uiso 1 1 calc R
C103 C 0.2053(9) 0.5160(9) 0.1858(5) 0.028(3) Uani 1 1 d .
H10F H 0.1788 0.4623 0.1812 0.034 Uiso 1 1 calc R
H10G H 0.1619 0.5567 0.191 0.034 Uiso 1 1 calc R
C104 C 0.2478(8) 0.5365(10) 0.1340(6) 0.033(3) Uani 1 1 d .
H10H H 0.2081 0.5364 0.1036 0.05 Uiso 1 1 calc R
H10I H 0.29 0.4959 0.1276 0.05 Uiso 1 1 calc R
H10J H 0.2727 0.5905 0.1374 0.05 Uiso 1 1 calc R
C105 C 0.3076(8) 0.5917(8) 0.2441(5) 0.024(3) Uani 1 1 d .
H10K H 0.3422 0.5875 0.2775 0.028 Uiso 1 1 calc R
H10L H 0.3442 0.5969 0.2132 0.028 Uiso 1 1 calc R
C106 C 0.2572(10) 0.6686(9) 0.2473(7) 0.039(4) Uani 1 1 d .
H10M H 0.2933 0.7157 0.2517 0.059 Uiso 1 1 calc R
H10N H 0.2218 0.6651 0.2782 0.059 Uiso 1 1 calc R
H10O H 0.224 0.6747 0.2139 0.059 Uiso 1 1 calc R
C107 C 0.2043(7) 0.4986(8) 0.2838(5) 0.023(3) Uani 1 1 d .
H10P H 0.1734 0.4477 0.2768 0.027 Uiso 1 1 calc R
H10Q H 0.1646 0.5437 0.2853 0.027 Uiso 1 1 calc R
C108 C 0.2482(8) 0.4917(9) 0.3383(5) 0.026(3) Uani 1 1 d .
H10R H 0.2086 0.4824 0.3664 0.039 Uiso 1 1 calc R
H10S H 0.2779 0.5423 0.3461 0.039 Uiso 1 1 calc R
H10T H 0.2865 0.4461 0.3377 0.039 Uiso 1 1 calc R
N111 N 0.2690(6) 0.0236(6) 0.7355(4) 0.018(2) Uani 1 1 d .
C111 C 0.3308(8) 0.0911(8) 0.7463(6) 0.028(3) Uani 1 1 d .
H11A H 0.3688 0.0925 0.7161 0.034 Uiso 1 1 calc R
H11B H 0.3627 0.0778 0.7798 0.034 Uiso 1 1 calc R
C112 C 0.2935(10) 0.1755(9) 0.7525(7) 0.042(4) Uani 1 1 d .
H11C H 0.3368 0.2155 0.7593 0.064 Uiso 1 1 calc R
H11D H 0.2568 0.1753 0.7829 0.064 Uiso 1 1 calc R
H11E H 0.263 0.1899 0.7192 0.064 Uiso 1 1 calc R
C113 C 0.2215(8) 0.0369(10) 0.6831(5) 0.034(3) Uani 1 1 d .
H11F H 0.1892 0.0874 0.6864 0.041 Uiso 1 1 calc R
H11G H 0.1827 -0.0087 0.6779 0.041 Uiso 1 1 calc R
C114 C 0.2720(10) 0.0438(11) 0.6325(6) 0.047(5) Uani 1 1 d .
H11H H 0.2359 0.0523 0.6007 0.07 Uiso 1 1 calc R
H11I H 0.303 -0.0065 0.6279 0.07 Uiso 1 1 calc R
H11J H 0.3095 0.0899 0.6364 0.07 Uiso 1 1 calc R
C115 C 0.2077(7) 0.0191(8) 0.7806(6) 0.026(3) Uani 1 1 d .
H11K H 0.1754 0.07 0.7802 0.031 Uiso 1 1 calc R
H11L H 0.1698 -0.0265 0.7727 0.031 Uiso 1 1 calc R
C116 C 0.2451(9) 0.0073(10) 0.8365(6) 0.038(4) Uani 1 1 d .
H11M H 0.2021 0.0051 0.863 0.057 Uiso 1 1 calc R
H11N H 0.2816 0.053 0.8453 0.057 Uiso 1 1 calc R
H11O H 0.276 -0.0437 0.8377 0.057 Uiso 1 1 calc R
C117 C 0.3187(9) -0.0540(8) 0.7328(7) 0.040(4) Uani 1 1 d .
H11P H 0.3589 -0.0472 0.7042 0.048 Uiso 1 1 calc R
H11Q H 0.3493 -0.0604 0.7677 0.048 Uiso 1 1 calc R
C118 C 0.2726(13) -0.1311(11) 0.7217(12) 0.085(9) Uani 1 1 d .
H11R H 0.3106 -0.1769 0.7207 0.127 Uiso 1 1 calc R
H11S H 0.2431 -0.1267 0.6867 0.127 Uiso 1 1 calc R
H11T H 0.2338 -0.1401 0.7503 0.127 Uiso 1 1 calc R

loop_
_atom_site_aniso_label
_atom_site_aniso_U_11
_atom_site_aniso_U_22
_atom_site_aniso_U_33
_atom_site_aniso_U_23
_atom_site_aniso_U_13
_atom_site_aniso_U_12
I1 0.0318(4) 0.0154(4) 0.0140(4) 0.0012(3) -0.0003(3) 0.0024(3)
C1 0.032(6) 0.016(6) 0.010(5) -0.003(4) 0.004(5) 0.002(5)
C2 0.031(7) 0.019(6) 0.017(6) -0.004(5) 0.001(5) 0.004(5)
F2 0.033(4) 0.033(5) 0.028(4) 0.001(3) -0.002(3) 0.007(3)
C3 0.027(6) 0.014(6) 0.020(6) -0.003(5) 0.010(5) -0.002(5)
F3 0.031(4) 0.033(4) 0.026(4) 0.004(3) 0.012(3) 0.001(3)
C4 0.053(8) 0.013(6) 0.011(6) 0.001(4) 0.000(5) 0.009(5)
I4 0.0377(4) 0.0162(4) 0.0143(4) 0.0014(3) 0.0039(3) 0.0002(3)
C5 0.044(8) 0.012(6) 0.015(6) -0.003(4) 0.000(5) 0.006(5)
F5 0.030(4) 0.036(5) 0.018(4) 0.000(3) -0.002(3) 0.002(3)
C6 0.030(6) 0.014(6) 0.015(6) -0.003(4) 0.001(5) -0.002(5)
F6 0.028(4) 0.036(5) 0.020(4) 0.002(3) 0.002(3) 0.002(3)
C11 0.026(6) 0.017(6) 0.005(5) -0.002(4) 0.005(4) 0.003(4)
I11 0.0283(4) 0.0158(4) 0.0115(3) -0.0014(3) 0.0035(3) -0.0004(3)
C12 0.025(6) 0.015(6) 0.021(6) 0.001(5) 0.000(5) -0.002(5)
F12 0.024(4) 0.040(5) 0.017(4) 0.001(3) 0.003(3) 0.002(3)
C13 0.031(6) 0.018(6) 0.014(6) 0.003(5) 0.009(5) -0.003(5)
F13 0.025(4) 0.042(5) 0.017(4) 0.004(3) 0.011(3) 0.001(3)
C14 0.049(8) 0.006(5) 0.006(5) -0.003(4) 0.007(5) -0.002(5)
I14 0.0329(4) 0.0179(4) 0.0126(3) -0.0029(3) 0.0033(3) -0.0011(3)
C15 0.028(6) 0.011(5) 0.015(6) -0.002(4) 0.003(5) 0.003(4)
F15 0.029(4) 0.041(5) 0.017(4) -0.005(3) -0.002(3) -0.002(3)
C16 0.026(6) 0.015(6) 0.017(6) -0.001(4) 0.006(5) 0.002(5)
F17 0.031(4) 0.037(5) 0.019(4) -0.007(3) 0.008(3) 0.002(3)
C21 0.031(6) 0.015(6) 0.018(6) 0.004(5) -0.004(5) -0.003(5)
I21 0.0245(4) 0.0226(4) 0.0124(3) -0.0030(3) 0.0015(3) -0.0007(3)
C22 0.026(6) 0.011(5) 0.019(6) 0.001(4) -0.002(5) -0.001(4)
F22 0.021(3) 0.030(4) 0.020(4) 0.000(3) 0.002(3) -0.004(3)
C26 0.027(6) 0.007(5) 0.018(6) 0.002(4) 0.003(5) -0.001(4)
F26 0.022(3) 0.034(4) 0.021(4) 0.001(3) 0.004(3) -0.001(3)
C31 0.018(5) 0.013(6) 0.024(6) -0.001(5) -0.001(5) 0.003(4)
I31 0.0236(4) 0.0176(4) 0.0239(4) -0.0014(3) -0.0020(3) 0.0009(3)
C32 0.015(5) 0.015(6) 0.025(6) -0.002(5) 0.002(5) 0.001(4)
F32 0.020(4) 0.027(4) 0.034(4) 0.005(3) 0.003(3) -0.001(3)
C36 0.020(6) 0.015(6) 0.020(6) -0.003(5) 0.005(5) 0.000(4)
F36 0.027(4) 0.027(4) 0.023(4) -0.005(3) 0.007(3) -0.001(3)
C41 0.036(7) 0.009(5) 0.011(5) 0.000(4) 0.008(5) 0.001(5)
I41 0.0316(4) 0.0249(4) 0.0130(4) 0.0027(3) 0.0029(3) 0.0017(3)
F41 0.026(4) 0.033(4) 0.022(4) 0.003(3) -0.004(3) 0.002(3)
C42 0.021(5) 0.017(6) 0.012(5) 0.001(4) -0.003(4) 0.005(4)
C46 0.028(6) 0.013(6) 0.017(6) 0.001(4) 0.017(5) -0.003(5)
F46 0.029(4) 0.030(4) 0.022(4) 0.002(3) 0.010(3) -0.002(3)
C51 0.027(6) 0.011(6) 0.028(7) -0.003(5) 0.012(5) -0.002(5)
I51 0.0270(4) 0.0181(4) 0.0289(4) -0.0018(3) 0.0066(3) -0.0026(3)
C52 0.031(7) 0.012(6) 0.033(7) -0.002(5) -0.006(5) -0.004(5)
F52 0.026(4) 0.040(5) 0.029(4) -0.007(3) -0.004(3) -0.003(3)
C56 0.021(6) 0.011(6) 0.036(7) 0.005(5) 0.002(5) 0.000(4)
F56 0.023(4) 0.030(4) 0.039(5) 0.001(4) 0.001(3) 0.003(3)
C61 0.025(6) 0.011(5) 0.019(6) -0.004(4) -0.003(5) -0.001(4)
I2 0.0256(4) 0.0195(4) 0.0215(4) -0.0025(3) 0.0008(3) -0.0034(3)
C62 0.019(5) 0.014(6) 0.029(7) -0.007(5) 0.002(5) -0.001(4)
F62 0.018(3) 0.025(4) 0.028(4) 0.001(3) 0.008(3) 0.002(3)
C66 0.037(7) 0.017(6) 0.020(6) -0.001(5) 0.009(5) -0.001(5)
F66 0.027(4) 0.033(4) 0.022(4) 0.002(3) 0.010(3) 0.003(3)
C71 0.028(6) 0.016(6) 0.014(6) -0.001(4) 0.011(5) -0.002(5)
I71 0.0256(4) 0.0188(4) 0.0223(4) 0.0024(3) 0.0069(3) 0.0041(3)
C72 0.040(7) 0.013(6) 0.013(5) -0.001(4) 0.005(5) -0.002(5)
F72 0.036(4) 0.036(5) 0.015(4) -0.003(3) 0.001(3) 0.003(3)
C76 0.021(6) 0.019(6) 0.022(6) 0.002(5) 0.002(5) -0.004(5)
F76 0.019(3) 0.027(4) 0.032(4) 0.001(3) -0.001(3) 0.002(3)
S81 0.0385(18) 0.0247(17) 0.0138(14) 0.0014(12) 0.0017(13) -0.0019(13)
C81 0.019(6) 0.029(7) 0.017(6) 0.000(5) -0.004(5) -0.004(5)
N82 0.031(6) 0.036(7) 0.007(5) -0.002(4) 0.007(4) -0.001(5)
S91 0.0271(15) 0.0259(16) 0.0128(13) -0.0026(12) 0.0030(11) -0.0046(12)
C91 0.022(6) 0.029(7) 0.010(5) -0.002(5) 0.005(4) -0.001(5)
N92 0.037(6) 0.031(7) 0.021(6) -0.001(5) -0.003(5) 0.000(5)
N101 0.020(5) 0.016(5) 0.017(5) -0.001(4) 0.004(4) 0.003(4)
C101 0.021(6) 0.023(6) 0.023(6) -0.001(5) 0.008(5) 0.006(5)
C102 0.043(9) 0.026(8) 0.052(10) -0.013(7) 0.000(7) 0.007(6)
C103 0.040(8) 0.031(7) 0.015(6) 0.001(5) -0.002(5) -0.006(6)
C104 0.025(7) 0.043(9) 0.032(8) 0.004(6) -0.004(6) -0.003(6)
C105 0.025(6) 0.020(6) 0.026(7) -0.004(5) 0.005(5) -0.004(5)
C106 0.050(9) 0.022(7) 0.046(9) 0.001(6) -0.005(7) -0.002(6)
C107 0.020(6) 0.025(7) 0.024(6) -0.001(5) 0.006(5) 0.002(5)
C108 0.028(6) 0.033(8) 0.017(6) 0.006(5) 0.009(5) -0.003(5)
N111 0.016(5) 0.014(5) 0.025(5) 0.001(4) 0.000(4) 0.002(4)
C111 0.024(6) 0.029(7) 0.031(7) -0.007(6) 0.007(5) -0.009(5)
C112 0.060(10) 0.025(8) 0.044(9) -0.011(7) 0.032(8) -0.011(7)
C113 0.023(6) 0.052(10) 0.027(7) -0.014(6) -0.003(5) 0.004(6)
C114 0.045(9) 0.073(12) 0.021(7) -0.012(7) -0.018(6) 0.033(8)
C115 0.016(6) 0.021(6) 0.040(8) 0.008(6) 0.008(5) -0.004(5)
C116 0.032(7) 0.051(10) 0.032(8) 0.015(7) 0.008(6) 0.011(7)
C117 0.034(8) 0.020(7) 0.066(11) 0.001(7) 0.023(7) 0.012(6)
C118 0.073(14) 0.022(9) 0.16(3) -0.020(12) 0.068(16) -0.017(9)

loop_
_atom_type_symbol
_atom_type_description
_atom_type_scat_dispersion_real
_atom_type_scat_dispersion_imag
_atom_type_scat_source
C C 0.0033 0.0016 'International Tables Vol C Tables 4.2.6.8 and 6.1.1.4'
H H 0 0 'International Tables Vol C Tables 4.2.6.8 and 6.1.1.4'
N N 0.0061 0.0033 'International Tables Vol C Tables 4.2.6.8 and 6.1.1.4'
F F 0.0171 0.0103 'International Tables Vol C Tables 4.2.6.8 and 6.1.1.4'
S S 0.1246 0.1234 'International Tables Vol C Tables 4.2.6.8 and 6.1.1.4'
I I -0.4742 1.8119 'International Tables Vol C Tables 4.2.6.8 and 6.1.1.4'

loop_
_geom_angle_atom_site_label_1
_geom_angle_atom_site_label_2
_geom_angle_atom_site_label_3
_geom_angle
_geom_angle_site_symmetry_1
_geom_angle_site_symmetry_3
C2 C1 C6 117.5(11) . .
C2 C1 I1 121.9(9) . .
C6 C1 I1 120.5(9) . .
F2 C2 C1 120.4(11) . .
F2 C2 C3 117.9(11) . .
C1 C2 C3 121.6(11) . .
F3 C3 C4 121.5(11) . .
F3 C3 C2 118.4(11) . .
C4 C3 C2 120.1(12) . .
C3 C4 C5 118.8(11) . .
C3 C4 I4 121.2(10) . .
C5 C4 I4 120.0(10) . .
F5 C5 C4 120.7(11) . .
F5 C5 C6 117.9(12) . .
C4 C5 C6 121.4(12) . .
F6 C6 C5 118.4(11) . .
F6 C6 C1 121.1(10) . .
C5 C6 C1 120.5(12) . .
C12 C11 C16 117.9(10) . .
C12 C11 I11 119.0(8) . .
C16 C11 I11 123.0(8) . .
F12 C12 C11 121.7(11) . .
F12 C12 C13 118.8(11) . .
C11 C12 C13 119.5(11) . .
C14 C13 F13 120.6(11) . .
C14 C13 C12 123.3(11) . .
F13 C13 C12 116.1(11) . .
C13 C14 C15 117.4(11) . .
C13 C14 I14 120.3(9) . .
C15 C14 I14 122.3(9) . .
F15 C15 C14 121.7(10) . .
F15 C15 C16 117.6(10) . .
C14 C15 C16 120.7(11) . .
F17 C16 C11 120.0(10) . .
F17 C16 C15 118.8(11) . .
C11 C16 C15 121.1(11) . .
C22 C21 C26 117.8(11) . .
C22 C21 I21 122.0(9) . .
C26 C21 I21 120.0(9) . .
F22 C22 C21 120.2(11) . .
F22 C22 C26 118.4(11) . 3_666
C21 C22 C26 121.4(11) . 3_666
F26 C26 C22 118.1(10) . 3_666
F26 C26 C21 121.1(11) . .
C22 C26 C21 120.8(11) 3_666 .
C32 C31 C36 118.1(10) . .
C32 C31 I31 121.2(8) . .
C36 C31 I31 120.7(9) . .
F32 C32 C36 118.9(11) . 2_556
F32 C32 C31 120.0(10) . .
C36 C32 C31 121.0(11) 2_556 .
F36 C36 C32 118.8(10) . 2_556
F36 C36 C31 120.4(10) . .
C32 C36 C31 120.8(11) 2_556 .
C46 C41 C42 118.2(10) . .
C46 C41 I41 121.5(9) . .
C42 C41 I41 120.2(9) . .
F41 C42 C41 122.7(10) . .
F41 C42 C46 118.0(10) . 3_675
C41 C42 C46 119.3(10) . 3_675
F46 C46 C41 120.3(11) . .
F46 C46 C42 117.2(11) . 3_675
C41 C46 C42 122.5(11) . 3_675
C52 C51 C56 119.4(12) . .
C52 C51 I51 121.1(10) . .
C56 C51 I51 119.5(9) . .
F52 C52 C51 120.1(12) . .
F52 C52 C56 119.9(12) . 2_657
C51 C52 C56 120.0(12) . 2_657
F56 C56 C51 122.3(12) . .
F56 C56 C52 117.0(11) . 2_657
C51 C56 C52 120.6(12) . 2_657
C66 C61 C62 117.7(11) . .
C66 C61 I2 121.9(9) . .
C62 C61 I2 120.4(9) . .
C66 C62 F62 118.6(11) 2 .
C66 C62 C61 121.4(11) 2 .
F62 C62 C61 120.0(11) . .
F66 C66 C62 119.3(12) . 2
F66 C66 C61 119.8(11) . .
C62 C66 C61 120.9(12) 2 .
C72 C71 C76 117.3(11) . .
C72 C71 I71 121.8(9) . .
C76 C71 I71 120.8(9) . .
F72 C72 C76 119.2(12) . 2_656
F72 C72 C71 119.3(11) . .
C76 C72 C71 121.4(11) 2_656 .
F76 C76 C72 118.9(11) . 2_656
F76 C76 C71 119.8(11) . .
C72 C76 C71 121.2(11) 2_656 .
N82 C81 S81 178.4(11) . .
N92 C91 S91 179.2(12) . .
C107 N101 C105 112.3(9) . .
C107 N101 C101 111.9(9) . .
C105 N101 C101 105.7(9) . .
C107 N101 C103 106.7(9) . .
C105 N101 C103 110.8(9) . .
C101 N101 C103 109.4(9) . .
C102 C101 N101 115.5(10) . .
C102 C101 H10A 108.4 . .
N101 C101 H10A 108.4 . .
C102 C101 H10B 108.4 . .
N101 C101 H10B 108.4 . .
H10A C101 H10B 107.5 . .
C101 C102 H10C 109.5 . .
C101 C102 H10D 109.5 . .
H10C C102 H10D 109.5 . .
C101 C102 H10E 109.5 . .
H10C C102 H10E 109.5 . .
H10D C102 H10E 109.5 . .
C104 C103 N101 115.9(11) . .
C104 C103 H10F 108.3 . .
N101 C103 H10F 108.3 . .
C104 C103 H10G 108.3 . .
N101 C103 H10G 108.3 . .
H10F C103 H10G 107.4 . .
C103 C104 H10H 109.5 . .
C103 C104 H10I 109.5 . .
H10H C104 H10I 109.5 . .
C103 C104 H10J 109.5 . .
H10H C104 H10J 109.5 . .
H10I C104 H10J 109.5 . .
C106 C105 N101 115.3(11) . .
C106 C105 H10K 108.4 . .
N101 C105 H10K 108.4 . .
C106 C105 H10L 108.4 . .
N101 C105 H10L 108.4 . .
H10K C105 H10L 107.5 . .
C105 C106 H10M 109.5 . .
C105 C106 H10N 109.5 . .
H10M C106 H10N 109.5 . .
C105 C106 H10O 109.5 . .
H10M C106 H10O 109.5 . .
H10N C106 H10O 109.5 . .
N101 C107 C108 114.0(10) . .
N101 C107 H10P 108.8 . .
C108 C107 H10P 108.8 . .
N101 C107 H10Q 108.8 . .
C108 C107 H10Q 108.8 . .
H10P C107 H10Q 107.6 . .
C107 C108 H10R 109.5 . .
C107 C108 H10S 109.5 . .
H10R C108 H10S 109.5 . .
C107 C108 H10T 109.5 . .
H10R C108 H10T 109.5 . .
H10S C108 H10T 109.5 . .
C113 N111 C117 110.5(11) . .
C113 N111 C111 111.7(10) . .
C117 N111 C111 105.1(10) . .
C113 N111 C115 107.2(9) . .
C117 N111 C115 111.2(10) . .
C111 N111 C115 111.2(10) . .
N111 C111 C112 114.2(11) . .
N111 C111 H11A 108.7 . .
C112 C111 H11A 108.7 . .
N111 C111 H11B 108.7 . .
C112 C111 H11B 108.7 . .
H11A C111 H11B 107.6 . .
C111 C112 H11C 109.5 . .
C111 C112 H11D 109.5 . .
H11C C112 H11D 109.5 . .
C111 C112 H11E 109.5 . .
H11C C112 H11E 109.5 . .
H11D C112 H11E 109.5 . .
N111 C113 C114 115.6(11) . .
N111 C113 H11F 108.4 . .
C114 C113 H11F 108.4 . .
N111 C113 H11G 108.4 . .
C114 C113 H11G 108.4 . .
H11F C113 H11G 107.4 . .
C113 C114 H11H 109.5 . .
C113 C114 H11I 109.5 . .
H11H C114 H11I 109.5 . .
C113 C114 H11J 109.5 . .
H11H C114 H11J 109.5 . .
H11I C114 H11J 109.5 . .
C116 C115 N111 114.4(10) . .
C116 C115 H11K 108.7 . .
N111 C115 H11K 108.7 . .
C116 C115 H11L 108.7 . .
N111 C115 H11L 108.7 . .
H11K C115 H11L 107.6 . .
C115 C116 H11M 109.5 . .
C115 C116 H11N 109.5 . .
H11M C116 H11N 109.5 . .
C115 C116 H11O 109.5 . .
H11M C116 H11O 109.5 . .
H11N C116 H11O 109.5 . .
C118 C117 N111 116.6(14) . .
C118 C117 H11P 108.1 . .
N111 C117 H11P 108.1 . .
C118 C117 H11Q 108.1 . .
N111 C117 H11Q 108.1 . .
H11P C117 H11Q 107.3 . .
C117 C118 H11R 109.5 . .
C117 C118 H11S 109.5 . .
H11R C118 H11S 109.5 . .
C117 C118 H11T 109.5 . .
H11R C118 H11T 109.5 . .
H11S C118 H11T 109.5 . .

loop_
_geom_bond_atom_site_label_1
_geom_bond_atom_site_label_2
_geom_bond_distance
_geom_bond_site_symmetry_2
I1 C1 2.080(11) .
C1 C2 1.367(18) .
C1 C6 1.385(17) .
C2 F2 1.343(14) .
C2 C3 1.399(17) .
C3 F3 1.343(14) .
C3 C4 1.358(18) .
C4 C5 1.367(19) .
C4 I4 2.124(12) .
C5 F5 1.357(15) .
C5 C6 1.381(16) .
C6 F6 1.352(14) .
C11 C12 1.377(16) .
C11 C16 1.380(16) .
C11 I11 2.090(10) .
C12 F12 1.343(13) .
C12 C13 1.394(16) .
C13 C14 1.345(18) .
C13 F13 1.365(14) .
C14 C15 1.379(17) .
C14 I14 2.100(11) .
C15 F15 1.349(14) .
C15 C16 1.393(16) .
C16 F17 1.341(14) .
C21 C22 1.376(18) .
C21 C26 1.389(16) .
C21 I21 2.100(12) .
C22 F22 1.338(13) .
C22 C26 1.387(16) 3_666
C26 F26 1.347(14) .
C26 C22 1.387(16) 3_666
C31 C32 1.401(17) .
C31 C36 1.402(16) .
C31 I31 2.089(11) .
C32 F32 1.339(13) .
C32 C36 1.387(16) 2_556
C36 F36 1.335(14) .
C36 C32 1.387(16) 2_556
C41 C46 1.367(17) .
C41 C42 1.392(17) .
C41 I41 2.092(11) .
F41 C42 1.327(12) .
C42 C46 1.406(16) 3_675
C46 F46 1.344(13) .
C46 C42 1.406(16) 3_675
C51 C52 1.374(18) .
C51 C56 1.385(18) .
C51 I51 2.116(12) .
C52 F52 1.325(15) .
C52 C56 1.395(19) 2_657
C56 F56 1.334(14) .
C56 C52 1.395(19) 2_657
C61 C66 1.379(17) .
C61 C62 1.393(17) .
C61 I2 2.107(11) .
C62 C66 1.351(18) 2
C62 F62 1.359(13) .
C66 F66 1.344(14) .
C66 C62 1.351(18) 2
C71 C72 1.367(18) .
C71 C76 1.398(16) .
C71 I71 2.104(11) .
C72 F72 1.345(14) .
C72 C76 1.359(17) 2_656
C76 F76 1.355(13) .
C76 C72 1.359(17) 2_656
S81 C81 1.677(14) .
C81 N82 1.142(17) .
S91 C91 1.667(13) .
C91 N92 1.167(17) .
N101 C107 1.508(15) .
N101 C105 1.517(15) .
N101 C101 1.520(14) .
N101 C103 1.532(15) .
C101 C102 1.515(19) .
C101 H10A 0.99 .
C101 H10B 0.99 .
C102 H10C 0.98 .
C102 H10D 0.98 .
C102 H10E 0.98 .
C103 C104 1.516(19) .
C103 H10F 0.99 .
C103 H10G 0.99 .
C104 H10H 0.98 .
C104 H10I 0.98 .
C104 H10J 0.98 .
C105 C106 1.514(19) .
C105 H10K 0.99 .
C105 H10L 0.99 .
C106 H10M 0.98 .
C106 H10N 0.98 .
C106 H10O 0.98 .
C107 C108 1.511(17) .
C107 H10P 0.99 .
C107 H10Q 0.99 .
C108 H10R 0.98 .
C108 H10S 0.98 .
C108 H10T 0.98 .
N111 C113 1.508(16) .
N111 C117 1.518(16) .
N111 C111 1.522(15) .
N111 C115 1.529(15) .
C111 C112 1.53(2) .
C111 H11A 0.99 .
C111 H11B 0.99 .
C112 H11C 0.98 .
C112 H11D 0.98 .
C112 H11E 0.98 .
C113 C114 1.53(2) .
C113 H11F 0.99 .
C113 H11G 0.99 .
C114 H11H 0.98 .
C114 H11I 0.98 .
C114 H11J 0.98 .
C115 C116 1.509(19) .
C115 H11K 0.99 .
C115 H11L 0.99 .
C116 H11M 0.98 .
C116 H11N 0.98 .
C116 H11O 0.98 .
C117 C118 1.50(2) .
C117 H11P 0.99 .
C117 H11Q 0.99 .
C118 H11R 0.98 .
C118 H11S 0.98 .
C118 H11T 0.98 .

loop_
_geom_torsion_atom_site_label_1
_geom_torsion_atom_site_label_2
_geom_torsion_atom_site_label_3
_geom_torsion_atom_site_label_4
_geom_torsion
_geom_torsion_site_symmetry_4
C6 C1 C2 F2 179.3(11) .
I1 C1 C2 F2 3.0(16) .
C6 C1 C2 C3 2.1(18) .
I1 C1 C2 C3 -174.2(9) .
F2 C2 C3 F3 1.4(17) .
C1 C2 C3 F3 178.6(11) .
F2 C2 C3 C4 -178.8(11) .
C1 C2 C3 C4 -1.6(19) .
F3 C3 C4 C5 -179.9(11) .
C2 C3 C4 C5 0.3(18) .
F3 C3 C4 I4 -2.4(16) .
C2 C3 C4 I4 177.8(9) .
C3 C4 C5 F5 179.9(11) .
I4 C4 C5 F5 2.3(16) .
C3 C4 C5 C6 0.4(18) .
I4 C4 C5 C6 -177.2(9) .
F5 C5 C6 F6 1.5(16) .
C4 C5 C6 F6 -179.0(11) .
F5 C5 C6 C1 -179.3(10) .
C4 C5 C6 C1 0.2(18) .
C2 C1 C6 F6 177.7(11) .
I1 C1 C6 F6 -5.9(15) .
C2 C1 C6 C5 -1.4(18) .
I1 C1 C6 C5 174.9(9) .
C16 C11 C12 F12 179.8(11) .
I11 C11 C12 F12 -3.1(16) .
C16 C11 C12 C13 -1.3(17) .
I11 C11 C12 C13 175.8(9) .
F12 C12 C13 C14 179.4(11) .
C11 C12 C13 C14 0.4(19) .
F12 C12 C13 F13 -0.9(16) .
C11 C12 C13 F13 -179.9(10) .
F13 C13 C14 C15 -178.9(10) .
C12 C13 C14 C15 0.8(18) .
F13 C13 C14 I14 2.1(16) .
C12 C13 C14 I14 -178.2(9) .
C13 C14 C15 F15 179.6(11) .
I14 C14 C15 F15 -1.4(15) .
C13 C14 C15 C16 -1.1(17) .
I14 C14 C15 C16 177.9(9) .
C12 C11 C16 F17 -179.7(10) .
I11 C11 C16 F17 3.3(16) .
C12 C11 C16 C15 1.0(18) .
I11 C11 C16 C15 -176.0(9) .
F15 C15 C16 F17 0.2(16) .
C14 C15 C16 F17 -179.1(10) .
F15 C15 C16 C11 179.5(10) .
C14 C15 C16 C11 0.2(18) .
C26 C21 C22 F22 180.0(10) .
I21 C21 C22 F22 -4.7(15) .
C26 C21 C22 C26 0.6(19) 3_666
I21 C21 C22 C26 175.9(9) 3_666
C22 C21 C26 F26 178.7(10) .
I21 C21 C26 F26 3.4(15) .
C22 C21 C26 C22 -0.6(19) 3_666
I21 C21 C26 C22 -176.0(8) 3_666
C36 C31 C32 F32 178.8(10) .
I31 C31 C32 F32 -2.6(15) .
C36 C31 C32 C36 -1.9(15) 2_556
I31 C31 C32 C36 176.7(9) 2_556
C32 C31 C36 F36 -179.3(10) .
I31 C31 C36 F36 2.1(15) .
C32 C31 C36 C32 2.3(15) 2_556
I31 C31 C36 C32 -176.3(9) 2_556
C46 C41 C42 F41 -179.4(11) .
I41 C41 C42 F41 -2.7(16) .
C46 C41 C42 C46 -0.1(19) 3_675
I41 C41 C42 C46 176.6(8) 3_675
C42 C41 C46 F46 -179.6(10) .
I41 C41 C46 F46 3.8(15) .
C42 C41 C46 C42 0.1(19) 3_675
I41 C41 C46 C42 -176.6(9) 3_675
C56 C51 C52 F52 178.8(11) .
I51 C51 C52 F52 1.0(16) .
C56 C51 C52 C56 1.8(16) 2_657
I51 C51 C52 C56 -175.9(9) 2_657
C52 C51 C56 F56 178.0(11) .
I51 C51 C56 F56 -4.2(16) .
C52 C51 C56 C52 0.7(16) 2_657
I51 C51 C56 C52 178.6(9) 2_657
C66 C61 C62 C66 0.0(16) 2
I2 C61 C62 C66 -177.4(9) 2
C66 C61 C62 F62 179.9(10) .
I2 C61 C62 F62 2.5(15) .
C62 C61 C66 F66 -179.3(11) .
I2 C61 C66 F66 -1.9(16) .
C62 C61 C66 C62 -0.8(16) 2
I2 C61 C66 C62 176.6(9) 2
C76 C71 C72 F72 179.2(11) .
I71 C71 C72 F72 -3.9(16) .
C76 C71 C72 C76 0.1(16) 2_656
I71 C71 C72 C76 176.9(9) 2_656
C72 C71 C76 F76 179.4(10) .
I71 C71 C76 F76 2.5(16) .
C72 C71 C76 C72 1.0(16) 2_656
I71 C71 C76 C72 -175.9(9) 2_656
C107 N101 C101 C102 55.0(14) .
C105 N101 C101 C102 177.6(11) .
C103 N101 C101 C102 -63.1(14) .
C107 N101 C103 C104 175.7(12) .
C105 N101 C103 C104 53.2(15) .
C101 N101 C103 C104 -63.0(14) .
C107 N101 C105 C106 -60.4(14) .
C101 N101 C105 C106 177.3(11) .
C103 N101 C105 C106 58.8(14) .
C105 N101 C107 C108 -60.1(14) .
C101 N101 C107 C108 58.7(14) .
C103 N101 C107 C108 178.3(11) .
C113 N111 C111 C112 62.1(14) .
C117 N111 C111 C112 -178.1(12) .
C115 N111 C111 C112 -57.7(14) .
C117 N111 C113 C114 -59.0(16) .
C111 N111 C113 C114 57.6(16) .
C115 N111 C113 C114 179.7(13) .
C113 N111 C115 C116 -179.0(12) .
C117 N111 C115 C116 60.2(15) .
C111 N111 C115 C116 -56.5(14) .
C113 N111 C117 C118 -58.5(19) .
C111 N111 C117 C118 -179.2(16) .
C115 N111 C117 C118 60(2) .
